data_8107654
loop_
_publ_author_name
'Zhou, Lili'
'Zhang, Zhongyu'
'Men, Xiaoxia'
'Zhang, Yaxuan'

_publ_section_title
;
 The crystal structure of hexakis(3-thiophenecarboxylato-\k 2
 O,O&#x2033;)-bis(1,10-phenanthroline-\k 2 N,N&#x2032;) trimanganese(II),
 C54H34N4O12S6Mn3
;
_journal_issue 6
_journal_name_full 'Zeitschrift f\"ur Kristallographie - New Crystal Structures'
_journal_page_first 1039
_journal_page_last 1041
_journal_paper_doi 10.1515/ncrs-2023-0230
_journal_volume 238
_journal_year 2023
_chemical_formula_moiety 'C54 H34 Mn3 N4 O12 S6'
_chemical_formula_sum 'C54 H34 Mn3 N4 O12 S6'
_chemical_formula_weight 1288.03
_chemical_name_systematic
;
?3-thiophenecarboxylato-\k2OO??-(1,10-phenanthroline-\k2N,N')manganese(II),
;
_space_group_crystal_system monoclinic
_space_group_IT_number 14
_space_group_name_Hall '-P 2yn'
_space_group_name_H-M_alt 'P 1 21/n 1'
_cell_angle_alpha 90
_cell_angle_beta 105.4360(10)
_cell_angle_gamma 90
_cell_formula_units_Z 2
_cell_length_a 11.0140(4)
_cell_length_b 22.3222(9)
_cell_length_c 11.2886(5)
_cell_measurement_reflns_used 7549
_cell_measurement_temperature 273(2)
_cell_measurement_theta_max 27.06
_cell_measurement_theta_min 2.30
_cell_volume 2675.27(19)
_computing_cell_refinement 'SAINT v8.34A (Bruker, 2013)'
_computing_data_reduction 'SAINT v8.34A (Bruker, 2013)'
_computing_molecular_graphics 'Olex2 (Dolomanov et al., 2009)'
_computing_publication_material 'Olex2 (Dolomanov et al., 2009)'
_computing_structure_refinement 'ShelXL (Sheldrick, 2015)'
_computing_structure_solution 'SIR2004 (Burla et al., 2007)'
_diffrn_ambient_temperature 273.15
_diffrn_measured_fraction_theta_full 1.000
_diffrn_measured_fraction_theta_max 0.999
_diffrn_measurement_device_type 'CCD area detector'
_diffrn_measurement_method 'phi and omega scans'
_diffrn_radiation_monochromator graphite
_diffrn_radiation_type MoK\a
_diffrn_radiation_wavelength 0.71073
_diffrn_reflns_av_R_equivalents 0.0212
_diffrn_reflns_av_unetI/netI 0.0231
_diffrn_reflns_Laue_measured_fraction_full 1.000
_diffrn_reflns_Laue_measured_fraction_max 0.999
_diffrn_reflns_limit_h_max 10
_diffrn_reflns_limit_h_min -14
_diffrn_reflns_limit_k_max 27
_diffrn_reflns_limit_k_min -28
_diffrn_reflns_limit_l_max 14
_diffrn_reflns_limit_l_min -14
_diffrn_reflns_number 18414
_diffrn_reflns_point_group_measured_fraction_full 1.000
_diffrn_reflns_point_group_measured_fraction_max 0.999
_diffrn_reflns_theta_full 25.242
_diffrn_reflns_theta_max 27.130
_diffrn_reflns_theta_min 1.825
_exptl_crystal_colour yellow
_exptl_crystal_colour_primary yellow
_exptl_crystal_density_diffrn 1.599
_exptl_crystal_density_meas .
_exptl_crystal_description block
_exptl_crystal_F_000 1306
_exptl_crystal_size_max 0.3
_exptl_crystal_size_mid 0.2
_exptl_crystal_size_min 0.2
_refine_diff_density_max 0.939
_refine_diff_density_min -0.763
_refine_diff_density_rms 0.052
_refine_ls_extinction_coef .
_refine_ls_extinction_method none
_refine_ls_goodness_of_fit_ref 1.020
_refine_ls_hydrogen_treatment constr
_refine_ls_matrix_type full
_refine_ls_number_parameters 415
_refine_ls_number_reflns 5917
_refine_ls_number_restraints 206
_refine_ls_restrained_S_all 1.060
_refine_ls_R_factor_all 0.0458
_refine_ls_R_factor_gt 0.0361
_refine_ls_shift/su_max 0.001
_refine_ls_shift/su_mean 0.000
_refine_ls_structure_factor_coef Fsqd
_refine_ls_weighting_details 'w=1/[\s^2^(Fo^2^)+(0.0284P)^2^+2.5674P] where P=(Fo^2^+2Fc^2^)/3'
_refine_ls_weighting_scheme calc
_refine_ls_wR_factor_gt 0.0793
_refine_ls_wR_factor_ref 0.0846
_reflns_Friedel_coverage 0.000
_reflns_Friedel_fraction_full .
_reflns_Friedel_fraction_max .
_reflns_number_gt 4961
_reflns_number_total 5917
_reflns_threshold_expression 'I > 2\s(I)'
_cod_data_source_file suppl_j_ncrs-2023-0230_suppl_001.cif
_cod_data_source_block 1_a
_cod_database_code 8107654
_shelx_space_group_comment
;
The symmetry employed for this shelxl refinement is uniquely defined
by the following loop, which should always be used as a source of
symmetry information in preference to the above space-group names.
They are only intended as comments.
;

loop_
_space_group_symop_operation_xyz
'x, y, z'
'-x+1/2, y+1/2, -z+1/2'
'-x, -y, -z'
'x-1/2, -y-1/2, z-1/2'

loop_
_atom_site_label
_atom_site_type_symbol
_atom_site_fract_x
_atom_site_fract_y
_atom_site_fract_z
_atom_site_U_iso_or_equiv
_atom_site_adp_type
_atom_site_occupancy
_atom_site_site_symmetry_order
_atom_site_calc_flag
_atom_site_refinement_flags_posn
_atom_site_refinement_flags_adp
_atom_site_refinement_flags_occupancy
_atom_site_disorder_assembly
_atom_site_disorder_group
Mn1 Mn 0.73967(3) 0.40694(2) 0.14482(3) 0.02828(9) Uani 1 1 d . U . . .
Mn2 Mn 0.5000 0.5000 0.0000 0.02615(10) Uani 1 2 d S TU P . .
S1 S 0.95691(19) 0.67057(8) 0.0273(3) 0.0514(4) Uani 0.709(3) 1 d D U . A 1
S1A S 0.8134(7) 0.6943(3) 0.0527(4) 0.0555(12) Uani 0.291(3) 1 d D U . A 2
S2 S 0.6314(4) 0.3550(2) -0.4534(3) 0.0647(7) Uani 0.631(7) 1 d D . . B 1
S2A S 0.5203(9) 0.4195(4) -0.4609(7) 0.0774(14) Uani 0.369(7) 1 d D . . B 2
S3 S 0.2754(5) 0.2953(2) 0.3461(6) 0.0670(10) Uani 0.427(4) 1 d D U . C 1
S3A S 0.1959(2) 0.35109(12) 0.3206(3) 0.0621(6) Uani 0.573(4) 1 d D U . C 2
O1 O 0.87238(17) 0.47788(7) 0.10875(17) 0.0467(4) Uani 1 1 d . U . . .
O2 O 0.68980(14) 0.51176(6) 0.12348(15) 0.0371(3) Uani 1 1 d . U . . .
O3 O 0.75166(17) 0.36587(8) -0.03845(14) 0.0466(4) Uani 1 1 d . U . . .
O4 O 0.5896(2) 0.42410(8) -0.05724(17) 0.0572(5) Uani 1 1 d . . . . .
O5 O 0.57984(15) 0.36671(8) 0.18492(16) 0.0451(4) Uani 1 1 d . . . . .
O6 O 0.45650(16) 0.44745(7) 0.13974(15) 0.0418(4) Uani 1 1 d . . . . .
N1 N 0.85287(16) 0.32868(8) 0.23992(16) 0.0313(4) Uani 1 1 d . . . . .
N2 N 0.81628(18) 0.43196(8) 0.35117(17) 0.0362(4) Uani 1 1 d . . . . .
C1 C 0.8661(2) 0.27730(10) 0.1860(2) 0.0415(5) Uani 1 1 d . . . . .
H1 H 0.8329 0.2741 0.1014 0.050 Uiso 1 1 calc R . . . .
C2 C 0.9275(3) 0.22775(11) 0.2505(3) 0.0528(7) Uani 1 1 d . . . . .
H2 H 0.9338 0.1922 0.2096 0.063 Uiso 1 1 calc R . . . .
C3 C 0.9780(3) 0.23213(12) 0.3739(3) 0.0538(7) Uani 1 1 d . . . . .
H3 H 1.0200 0.1996 0.4179 0.065 Uiso 1 1 calc R . . . .
C4 C 0.9670(2) 0.28546(11) 0.4347(2) 0.0419(6) Uani 1 1 d . . . . .
C5 C 0.90194(19) 0.33307(10) 0.3635(2) 0.0320(5) Uani 1 1 d . . . . .
C6 C 0.8849(2) 0.38844(10) 0.4220(2) 0.0342(5) Uani 1 1 d . . . . .
C7 C 0.9374(2) 0.39500(13) 0.5496(2) 0.0469(6) Uani 1 1 d . . . . .
C8 C 0.9154(3) 0.44940(14) 0.6029(3) 0.0616(8) Uani 1 1 d . . . . .
H8 H 0.9488 0.4559 0.6867 0.074 Uiso 1 1 calc R . . . .
C9 C 0.8454(3) 0.49234(14) 0.5317(3) 0.0630(8) Uani 1 1 d . . . . .
H9 H 0.8295 0.5283 0.5662 0.076 Uiso 1 1 calc R . . . .
C10 C 0.7971(3) 0.48216(12) 0.4059(2) 0.0506(6) Uani 1 1 d . . . . .
H10 H 0.7491 0.5121 0.3583 0.061 Uiso 1 1 calc R . . . .
C11 C 1.0188(3) 0.29402(15) 0.5642(3) 0.0576(8) Uani 1 1 d . . . . .
H11 H 1.0623 0.2628 0.6116 0.069 Uiso 1 1 calc R . . . .
C12 C 1.0058(3) 0.34603(16) 0.6181(3) 0.0615(8) Uani 1 1 d . . . . .
H12 H 1.0421 0.3505 0.7020 0.074 Uiso 1 1 calc R . . . .
C13 C 0.7980(2) 0.52018(10) 0.10373(19) 0.0336(5) Uani 1 1 d . . . . .
C14 C 0.8332(2) 0.58191(9) 0.07821(17) 0.0321(4) Uani 1 1 d . U . . .
C15 C 0.9443(2) 0.59671(10) 0.05037(19) 0.0405(5) Uani 1 1 d D U . . .
H15 H 1.0054 0.5688 0.0450 0.049 Uiso 0.709(3) 1 calc R . . A 1
H15A H 1.0084 0.5707 0.0444 0.049 Uiso 0.291(3) 1 calc R . . A 2
C16 C 0.8193(11) 0.6841(5) 0.0531(5) 0.059(2) Uani 0.709(3) 1 d D U . A 1
H16 H 0.7850 0.7223 0.0499 0.070 Uiso 0.709(3) 1 calc R . . A 1
C16A C 0.9406(17) 0.6615(9) 0.032(3) 0.056(3) Uani 0.291(3) 1 d D U . A 2
H16A H 1.0045 0.6826 0.0109 0.067 Uiso 0.291(3) 1 calc R . . A 2
C17 C 0.7578(2) 0.63207(11) 0.0807(2) 0.0423(5) Uani 1 1 d D U . . .
H17 H 0.6797 0.6315 0.0977 0.051 Uiso 0.709(3) 1 calc R . . A 1
H17A H 0.6799 0.6291 0.0977 0.051 Uiso 0.291(3) 1 calc R . . A 2
C18 C 0.6616(2) 0.39456(9) -0.1044(2) 0.0343(5) Uani 1 1 d . . . . .
C19 C 0.6340(2) 0.39290(10) -0.2403(2) 0.0348(5) Uani 1 1 d . . . . .
C20 C 0.6901(3) 0.35426(13) -0.3045(2) 0.0518(6) Uani 1 1 d D . . . .
H20 H 0.7567 0.3295 -0.2659 0.062 Uiso 0.631(7) 1 calc R . . B 1
H20A H 0.7506 0.3253 -0.2727 0.062 Uiso 0.369(7) 1 calc R . . B 2
C21 C 0.5322(18) 0.4089(8) -0.4434(15) 0.097(8) Uani 0.631(7) 1 d D . . B 1
H21 H 0.4757 0.4258 -0.5114 0.116 Uiso 0.631(7) 1 calc R . . B 1
C21A C 0.632(2) 0.3691(11) -0.438(2) 0.096(15) Uani 0.369(7) 1 d D . . B 2
H21A H 0.6570 0.3512 -0.5021 0.116 Uiso 0.369(7) 1 calc R . . B 2
C22 C 0.5417(3) 0.42729(14) -0.3181(3) 0.0619(8) Uani 1 1 d D . . . .
H22 H 0.4941 0.4570 -0.2942 0.074 Uiso 0.631(7) 1 calc R . . B 1
H22A H 0.4936 0.4542 -0.2869 0.074 Uiso 0.369(7) 1 calc R . . B 2
C23 C 0.4818(2) 0.39585(10) 0.18369(19) 0.0315(4) Uani 1 1 d . . . . .
C24 C 0.3880(2) 0.36767(10) 0.24012(18) 0.0320(4) Uani 1 1 d . U . . .
C25 C 0.3990(3) 0.31041(11) 0.2909(2) 0.0457(6) Uani 1 1 d D U . . .
H25 H 0.4655 0.2843 0.2937 0.055 Uiso 0.427(4) 1 calc R . . C 1
H25A H 0.4654 0.2847 0.2910 0.055 Uiso 0.573(4) 1 calc R . . C 2
C26 C 0.2792(2) 0.39597(11) 0.2484(2) 0.0439(6) Uani 1 1 d D U . . .
H26 H 0.2577 0.4347 0.2202 0.053 Uiso 0.427(4) 1 calc R . . C 1
H26A H 0.2547 0.4342 0.2188 0.053 Uiso 0.573(4) 1 calc R . . C 2
C27 C 0.2091(12) 0.3628(5) 0.3000(14) 0.058(2) Uani 0.427(4) 1 d D U . C 1
H27 H 0.1317 0.3750 0.3102 0.069 Uiso 0.427(4) 1 calc R . . C 1
C27A C 0.3030(12) 0.2960(6) 0.3401(16) 0.061(2) Uani 0.573(4) 1 d D U . C 2
H27A H 0.2973 0.2600 0.3797 0.074 Uiso 0.573(4) 1 calc R . . C 2

loop_
_atom_site_aniso_label
_atom_site_aniso_U_11
_atom_site_aniso_U_22
_atom_site_aniso_U_33
_atom_site_aniso_U_23
_atom_site_aniso_U_13
_atom_site_aniso_U_12
Mn1 0.02795(16) 0.02689(15) 0.02936(16) 0.00363(12) 0.00649(12) 0.00330(12)
Mn2 0.0243(2) 0.0256(2) 0.0296(2) 0.00508(16) 0.00904(16) 0.00175(14)
S1 0.0611(8) 0.0394(7) 0.0591(7) 0.0009(6) 0.0254(6) -0.0172(5)
S1A 0.064(2) 0.0329(19) 0.063(2) 0.0042(12) 0.0069(17) -0.0018(15)
S2 0.0739(13) 0.0881(15) 0.0341(9) -0.0146(12) 0.0179(8) -0.0098(11)
S2A 0.102(3) 0.078(2) 0.0377(17) -0.009(2) -0.0072(19) 0.011(2)
S3 0.084(2) 0.0576(14) 0.0710(14) 0.0072(11) 0.0411(16) -0.0301(14)
S3A 0.0516(9) 0.0779(14) 0.0698(12) 0.0069(9) 0.0385(8) -0.0146(8)
O1 0.0494(8) 0.0321(7) 0.0657(11) 0.0071(6) 0.0276(8) -0.0022(5)
O2 0.0309(5) 0.0255(3) 0.0480(8) 0.0112(5) -0.0015(4) -0.0028(5)
O3 0.0502(10) 0.0594(8) 0.0286(6) -0.0038(6) 0.0075(7) 0.0034(7)
O4 0.0865(15) 0.0412(10) 0.0569(11) 0.0006(8) 0.0419(11) 0.0151(10)
O5 0.0349(9) 0.0476(10) 0.0559(10) 0.0137(8) 0.0172(8) 0.0029(8)
O6 0.0510(10) 0.0364(9) 0.0455(9) 0.0093(7) 0.0256(8) -0.0010(7)
N1 0.0290(9) 0.0305(9) 0.0361(10) 0.0033(7) 0.0118(8) 0.0039(7)
N2 0.0416(11) 0.0334(9) 0.0325(10) -0.0001(8) 0.0078(8) 0.0031(8)
C1 0.0430(13) 0.0357(12) 0.0492(14) -0.0002(10) 0.0178(11) 0.0064(10)
C2 0.0558(16) 0.0335(13) 0.075(2) 0.0042(12) 0.0284(15) 0.0134(12)
C3 0.0467(15) 0.0419(14) 0.077(2) 0.0241(13) 0.0235(14) 0.0196(12)
C4 0.0298(11) 0.0469(14) 0.0507(14) 0.0197(11) 0.0139(10) 0.0077(10)
C5 0.0232(10) 0.0370(11) 0.0372(11) 0.0104(9) 0.0105(9) 0.0023(9)
C6 0.0294(11) 0.0401(12) 0.0327(11) 0.0043(9) 0.0075(9) -0.0029(9)
C7 0.0450(14) 0.0606(16) 0.0323(12) 0.0033(11) 0.0051(10) -0.0052(12)
C8 0.073(2) 0.072(2) 0.0353(14) -0.0113(14) 0.0079(13) -0.0115(17)
C9 0.090(2) 0.0520(16) 0.0478(16) -0.0180(13) 0.0189(16) -0.0033(16)
C10 0.0657(18) 0.0407(13) 0.0451(14) -0.0048(11) 0.0140(13) 0.0066(13)
C11 0.0482(15) 0.073(2) 0.0479(15) 0.0283(14) 0.0056(12) 0.0138(14)
C12 0.0569(17) 0.084(2) 0.0356(14) 0.0156(14) -0.0007(12) 0.0032(16)
C13 0.0351(12) 0.0375(11) 0.0259(10) 0.0000(9) 0.0040(9) -0.0085(10)
C14 0.0332(11) 0.0334(11) 0.0276(10) -0.0006(8) 0.0043(8) -0.0050(9)
C15 0.0414(12) 0.0386(12) 0.0442(13) -0.0020(10) 0.0165(10) -0.0058(10)
C16 0.065(3) 0.042(4) 0.062(3) -0.003(3) 0.004(3) 0.012(3)
C16A 0.058(4) 0.051(4) 0.060(5) 0.001(4) 0.018(4) -0.020(4)
C17 0.0386(12) 0.0399(12) 0.0465(13) -0.0009(10) 0.0081(10) 0.0008(10)
C18 0.0421(13) 0.0281(10) 0.0345(11) -0.0021(9) 0.0136(10) -0.0061(9)
C19 0.0380(12) 0.0344(11) 0.0321(11) -0.0022(9) 0.0091(9) -0.0065(9)
C20 0.0532(16) 0.0607(17) 0.0468(15) -0.0081(13) 0.0227(13) 0.0006(13)
C21 0.090(9) 0.115(14) 0.065(10) 0.008(6) -0.015(6) -0.001(8)
C21A 0.088(15) 0.15(3) 0.065(14) -0.051(10) 0.036(10) -0.043(15)
C22 0.068(2) 0.0610(18) 0.0493(16) 0.0033(14) 0.0029(14) 0.0159(15)
C23 0.0329(11) 0.0350(11) 0.0269(10) 0.0009(8) 0.0086(8) -0.0069(9)
C24 0.0356(11) 0.0350(11) 0.0261(10) 0.0004(8) 0.0093(9) -0.0074(9)
C25 0.0559(15) 0.0419(13) 0.0428(13) 0.0062(10) 0.0193(11) -0.0062(11)
C26 0.0442(13) 0.0457(13) 0.0464(13) 0.0018(11) 0.0204(11) -0.0057(11)
C27 0.057(4) 0.063(4) 0.066(4) -0.008(3) 0.040(3) -0.016(3)
C27A 0.072(4) 0.049(3) 0.066(4) 0.013(3) 0.023(4) -0.020(3)

loop_
_atom_type_symbol
_atom_type_description
_atom_type_scat_dispersion_real
_atom_type_scat_dispersion_imag
_atom_type_scat_source
C C 0.0033 0.0016 'International Tables Vol C Tables 4.2.6.8 and 6.1.1.4'
H H 0.0000 0.0000 'International Tables Vol C Tables 4.2.6.8 and 6.1.1.4'
N N 0.0061 0.0033 'International Tables Vol C Tables 4.2.6.8 and 6.1.1.4'
O O 0.0106 0.0060 'International Tables Vol C Tables 4.2.6.8 and 6.1.1.4'
S S 0.1246 0.1234 'International Tables Vol C Tables 4.2.6.8 and 6.1.1.4'
Mn Mn 0.3368 0.7283 'International Tables Vol C Tables 4.2.6.8 and 6.1.1.4'

loop_
_geom_angle_atom_site_label_1
_geom_angle_atom_site_label_2
_geom_angle_atom_site_label_3
_geom_angle
_geom_angle_site_symmetry_1
_geom_angle_site_symmetry_3
O1 Mn1 O2 56.07(6) . .
O1 Mn1 O3 85.56(7) . .
O1 Mn1 O4 91.76(7) . .
O1 Mn1 N2 86.14(7) . .
O2 Mn1 O4 71.12(6) . .
O3 Mn1 O2 111.40(6) . .
O3 Mn1 O4 54.12(6) . .
O3 Mn1 N2 154.86(7) . .
O5 Mn1 O1 160.55(6) . .
O5 Mn1 O2 104.61(6) . .
O5 Mn1 O3 105.78(7) . .
O5 Mn1 O4 82.74(7) . .
O5 Mn1 N1 87.45(6) . .
O5 Mn1 N2 89.34(7) . .
N1 Mn1 O1 109.09(6) . .
N1 Mn1 O2 152.74(6) . .
N1 Mn1 O3 87.85(6) . .
N1 Mn1 O4 135.50(6) . .
N1 Mn1 N2 72.58(6) . .
N2 Mn1 O2 83.04(6) . .
N2 Mn1 O4 149.91(6) . .
O2 Mn2 O2 180.0 . 3_665
O4 Mn2 O2 98.68(7) 3_665 .
O4 Mn2 O2 98.68(7) . 3_665
O4 Mn2 O2 81.32(7) 3_665 3_665
O4 Mn2 O2 81.32(7) . .
O4 Mn2 O4 180.00(6) 3_665 .
O6 Mn2 O2 92.33(6) 3_665 .
O6 Mn2 O2 87.67(6) 3_665 3_665
O6 Mn2 O2 87.67(6) . .
O6 Mn2 O2 92.33(6) . 3_665
O6 Mn2 O4 89.97(6) 3_665 .
O6 Mn2 O4 90.03(6) . .
O6 Mn2 O4 90.03(6) 3_665 3_665
O6 Mn2 O4 89.97(6) . 3_665
O6 Mn2 O6 180.0 . 3_665
C16 S1 C15 92.0(4) . .
C17 S1A C16A 91.6(7) . .
C20 S2 C21 91.4(6) . .
C22 S2A C21A 90.8(8) . .
C25 S3 C27 91.9(4) . .
C27A S3A C26 92.5(4) . .
C13 O1 Mn1 95.19(13) . .
Mn2 O2 Mn1 95.79(5) . .
C13 O2 Mn1 87.81(13) . .
C13 O2 Mn2 132.68(14) . .
C18 O3 Mn1 96.06(14) . .
Mn2 O4 Mn1 95.33(7) . .
C18 O4 Mn1 88.13(15) . .
C18 O4 Mn2 159.57(16) . .
C23 O5 Mn1 122.39(14) . .
C23 O6 Mn2 136.98(14) . .
C1 N1 Mn1 124.68(16) . .
C1 N1 C5 118.14(19) . .
C5 N1 Mn1 116.94(14) . .
C6 N2 Mn1 114.61(14) . .
C10 N2 Mn1 127.66(17) . .
C10 N2 C6 117.7(2) . .
N1 C1 H1 118.5 . .
N1 C1 C2 123.0(2) . .
C2 C1 H1 118.5 . .
C1 C2 H2 120.4 . .
C3 C2 C1 119.1(2) . .
C3 C2 H2 120.4 . .
C2 C3 H3 120.0 . .
C2 C3 C4 120.0(2) . .
C4 C3 H3 120.0 . .
C3 C4 C5 117.5(2) . .
C3 C4 C11 123.5(2) . .
C5 C4 C11 119.0(2) . .
N1 C5 C4 122.3(2) . .
N1 C5 C6 117.97(18) . .
C4 C5 C6 119.7(2) . .
N2 C6 C5 117.78(19) . .
N2 C6 C7 122.8(2) . .
C7 C6 C5 119.4(2) . .
C6 C7 C12 119.1(3) . .
C8 C7 C6 117.2(2) . .
C8 C7 C12 123.7(3) . .
C7 C8 H8 120.2 . .
C9 C8 C7 119.6(3) . .
C9 C8 H8 120.2 . .
C8 C9 H9 120.3 . .
C8 C9 C10 119.5(3) . .
C10 C9 H9 120.3 . .
N2 C10 C9 123.2(3) . .
N2 C10 H10 118.4 . .
C9 C10 H10 118.4 . .
C4 C11 H11 119.4 . .
C12 C11 C4 121.2(2) . .
C12 C11 H11 119.4 . .
C7 C12 H12 119.2 . .
C11 C12 C7 121.5(3) . .
C11 C12 H12 119.2 . .
O1 C13 O2 120.8(2) . .
O1 C13 C14 120.9(2) . .
O2 C13 C14 118.2(2) . .
C15 C14 C13 124.0(2) . .
C15 C14 C17 112.3(2) . .
C17 C14 C13 123.6(2) . .
S1 C15 H15 123.7 . .
C14 C15 S1 112.59(19) . .
C14 C15 H15 123.7 . .
C14 C15 H15A 127.0 . .
C14 C15 C16A 106.0(6) . .
C16A C15 H15A 127.0 . .
S1 C16 H16 123.0 . .
C17 C16 S1 113.9(7) . .
C17 C16 H16 123.0 . .
S1A C16A H16A 122.8 . .
C15 C16A S1A 114.4(10) . .
C15 C16A H16A 122.8 . .
S1A C17 H17A 122.1 . .
C14 C17 S1A 115.8(3) . .
C14 C17 C16 109.2(5) . .
C14 C17 H17 125.4 . .
C14 C17 H17A 122.1 . .
C16 C17 H17 125.4 . .
O3 C18 O4 120.6(2) . .
O3 C18 C19 121.1(2) . .
O4 C18 C19 118.3(2) . .
C20 C19 C18 124.4(2) . .
C20 C19 C22 111.7(2) . .
C22 C19 C18 123.8(2) . .
S2 C20 H20 122.4 . .
C19 C20 S2 115.3(3) . .
C19 C20 H20 122.4 . .
C19 C20 H20A 127.5 . .
C19 C20 C21A 105.0(6) . .
C21A C20 H20A 127.5 . .
S2 C21 H21 123.3 . .
C22 C21 S2 113.4(9) . .
C22 C21 H21 123.3 . .
S2A C21A H21A 122.9 . .
C20 C21A S2A 114.2(11) . .
C20 C21A H21A 122.9 . .
S2A C22 H22A 120.9 . .
C19 C22 S2A 118.2(4) . .
C19 C22 C21 108.2(6) . .
C19 C22 H22 125.9 . .
C19 C22 H22A 120.9 . .
C21 C22 H22 125.9 . .
O5 C23 C24 117.90(19) . .
O6 C23 O5 125.32(19) . .
O6 C23 C24 116.77(19) . .
C25 C24 C23 124.7(2) . .
C26 C24 C23 123.3(2) . .
C26 C24 C25 112.0(2) . .
S3 C25 H25 124.8 . .
C24 C25 S3 110.3(3) . .
C24 C25 H25 124.8 . .
C24 C25 H25A 123.4 . .
C27A C25 C24 113.2(6) . .
C27A C25 H25A 123.4 . .
S3A C26 H26A 124.7 . .
C24 C26 S3A 110.6(2) . .
C24 C26 H26 123.3 . .
C24 C26 H26A 124.7 . .
C27 C26 C24 113.4(5) . .
C27 C26 H26 123.3 . .
S3 C27 H27 123.8 . .
C26 C27 S3 112.4(8) . .
C26 C27 H27 123.8 . .
S3A C27A H27A 124.2 . .
C25 C27A S3A 111.7(8) . .
C25 C27A H27A 124.2 . .

loop_
_geom_bond_atom_site_label_1
_geom_bond_atom_site_label_2
_geom_bond_distance
_geom_bond_site_symmetry_2
Mn1 O1 2.2642(16) .
Mn1 O2 2.4008(14) .
Mn1 O3 2.2987(16) .
Mn1 O4 2.465(2) .
Mn1 O5 2.1295(16) .
Mn1 N1 2.2464(17) .
Mn1 N2 2.3245(18) .
Mn2 O2 2.1979(15) 3_665
Mn2 O2 2.1979(15) .
Mn2 O4 2.1452(17) 3_665
Mn2 O4 2.1452(17) .
Mn2 O6 2.1204(14) 3_665
Mn2 O6 2.1204(14) .
S1 C15 1.681(3) .
S1 C16 1.645(12) .
S1A C16A 1.649(16) .
S1A C17 1.583(7) .
S2 C20 1.632(4) .
S2 C21 1.649(13) .
S2A C21A 1.634(16) .
S2A C22 1.575(8) .
S3 C25 1.676(5) .
S3 C27 1.696(12) .
S3A C26 1.705(3) .
S3A C27A 1.677(12) .
O1 C13 1.241(3) .
O2 C13 1.283(3) .
O3 C18 1.247(3) .
O4 C18 1.254(3) .
O5 C23 1.258(3) .
O6 C23 1.256(3) .
N1 C1 1.324(3) .
N1 C5 1.359(3) .
N2 C6 1.354(3) .
N2 C10 1.324(3) .
C1 H1 0.9300 .
C1 C2 1.396(3) .
C2 H2 0.9300 .
C2 C3 1.359(4) .
C3 H3 0.9300 .
C3 C4 1.395(4) .
C4 C5 1.408(3) .
C4 C11 1.434(4) .
C5 C6 1.437(3) .
C6 C7 1.410(3) .
C7 C8 1.405(4) .
C7 C12 1.431(4) .
C8 H8 0.9300 .
C8 C9 1.353(4) .
C9 H9 0.9300 .
C9 C10 1.396(4) .
C10 H10 0.9300 .
C11 H11 0.9300 .
C11 C12 1.336(4) .
C12 H12 0.9300 .
C13 C14 1.480(3) .
C14 C15 1.383(3) .
C14 C17 1.398(3) .
C15 H15 0.9300 .
C15 H15A 0.9300 .
C15 C16A 1.46(2) .
C16 H16 0.9300 .
C16 C17 1.420(12) .
C16A H16A 0.9300 .
C17 H17 0.9300 .
C17 H17A 0.9300 .
C18 C19 1.482(3) .
C19 C20 1.375(3) .
C19 C22 1.386(4) .
C20 H20 0.9300 .
C20 H20A 0.9300 .
C20 C21A 1.51(2) .
C21 H21 0.9300 .
C21 C22 1.449(16) .
C21A H21A 0.9300 .
C22 H22 0.9300 .
C22 H22A 0.9300 .
C23 C24 1.489(3) .
C24 C25 1.393(3) .
C24 C26 1.380(3) .
C25 H25 0.9300 .
C25 H25A 0.9300 .
C25 C27A 1.358(12) .
C26 H26 0.9300 .
C26 H26A 0.9300 .
C26 C27 1.312(11) .
C27 H27 0.9300 .
C27A H27A 0.9300 .
